data_4070714
loop_
_publ_author_name
'Kilian, Michaela'
'Wadepohl, Hubert'
'Gade, Lutz H.'

_publ_section_title
;
 Triamidostannates(II) as Sterically Demanding Ligands for Rhodium and
 Iridium
;
_journal_issue 4
_journal_name_full Organometallics
_journal_page_first 524
_journal_paper_doi 10.1021/om700960p
_journal_volume 27
_journal_year 2008
_chemical_formula_sum 'C55 H66 N3 P Rh Si4 Sn'
_chemical_formula_weight 1134.04
_space_group_IT_number 2
_symmetry_cell_setting triclinic
_symmetry_Int_Tables_number 2
_symmetry_space_group_name_Hall '-P 1'
_symmetry_space_group_name_H-M 'P -1'
_atom_sites_solution_hydrogens geom
_atom_sites_solution_primary direct
_atom_sites_solution_secondary difmap
_audit_block_code ga_mk8
_audit_creation_method SHELXL-97
_cell_angle_alpha 85.419(5)
_cell_angle_beta 81.054(4)
_cell_angle_gamma 81.686(4)
_cell_formula_units_Z 2
_cell_length_a 11.870(3)
_cell_length_b 11.947(2)
_cell_length_c 19.451(5)
_cell_measurement_temperature 193(2)
_cell_volume 2691.5(11)
_computing_cell_refinement HKL2000
_computing_data_collection HKL2000
_computing_data_reduction DENZO
_computing_molecular_graphics 'PLATON (Spek, 1980-2005)'
_computing_publication_material 'SHELXL-97 (Sheldrick, 1997)'
_computing_structure_refinement 'SHELXL-97 (Sheldrick, 1997)'
_computing_structure_solution 'DIRDIF (Beurskens, 1999)'
_diffrn_ambient_temperature 193(2)
_diffrn_measured_fraction_theta_full 0.995
_diffrn_measured_fraction_theta_max 0.995
_diffrn_measurement_device_type 'CCD area detector (Nonius Kappa CCD)'
_diffrn_measurement_method '\f- and \w-scans'
_diffrn_radiation_monochromator graphite
_diffrn_radiation_probe x-ray
_diffrn_radiation_type MoK\a
_diffrn_radiation_wavelength 0.71073
_diffrn_reflns_av_R_equivalents 0.0372
_diffrn_reflns_av_sigmaI/netI 0.0470
_diffrn_reflns_limit_h_max 15
_diffrn_reflns_limit_h_min -14
_diffrn_reflns_limit_k_max 15
_diffrn_reflns_limit_k_min -15
_diffrn_reflns_limit_l_max 24
_diffrn_reflns_limit_l_min 0
_diffrn_reflns_number 22085
_diffrn_reflns_theta_full 26.96
_diffrn_reflns_theta_max 26.96
_diffrn_reflns_theta_min 1.06
_diffrn_source 'fine-focus sealed tube'
_exptl_absorpt_coefficient_mu 0.928
_exptl_absorpt_correction_T_max 0.9130
_exptl_absorpt_correction_T_min 0.7665
_exptl_absorpt_correction_type multi-scan
_exptl_absorpt_process_details 'SADABS (Bruker AXS, 2004-2007)'
_exptl_crystal_colour orange
_exptl_crystal_density_diffrn 1.399
_exptl_crystal_density_method 'not measured'
_exptl_crystal_description irregular
_exptl_crystal_F_000 1166
_exptl_crystal_size_max 0.30
_exptl_crystal_size_mid 0.10
_exptl_crystal_size_min 0.10
_refine_diff_density_max 0.445
_refine_diff_density_min -0.393
_refine_diff_density_rms 0.084
_refine_ls_abs_structure_details 'Flack H D (1983), Acta Cryst. A39, 876-881'
_refine_ls_extinction_method none
_refine_ls_goodness_of_fit_ref 1.048
_refine_ls_hydrogen_treatment constr
_refine_ls_matrix_type full
_refine_ls_number_parameters 596
_refine_ls_number_reflns 11619
_refine_ls_number_restraints 0
_refine_ls_restrained_S_all 1.048
_refine_ls_R_factor_all 0.0580
_refine_ls_R_factor_gt 0.0376
_refine_ls_shift/su_max 0.000
_refine_ls_shift/su_mean 0.000
_refine_ls_structure_factor_coef Fsqd
_refine_ls_weighting_details 'calc w=1/[\s^2^(Fo^2^)+(0.0173P)^2^+3.6686P] where P=(Fo^2^+2Fc^2^)/3'
_refine_ls_weighting_scheme calc
_refine_ls_wR_factor_gt 0.0692
_refine_ls_wR_factor_ref 0.0744
_reflns_number_gt 9017
_reflns_number_total 11619
_reflns_threshold_expression >2sigma(I)
_cod_data_source_file om700960p-file001.cif
_cod_data_source_block 6b
_cod_database_code 4070714
_audit_block_refno 352

loop_
_symmetry_equiv_pos_as_xyz
'x, y, z'
'-x, -y, -z'

loop_
_atom_site_label
_atom_site_type_symbol
_atom_site_fract_x
_atom_site_fract_y
_atom_site_fract_z
_atom_site_U_iso_or_equiv
_atom_site_adp_type
_atom_site_occupancy
_atom_site_symmetry_multiplicity
_atom_site_calc_flag
_atom_site_refinement_flags
C1 C 0.0960(3) 0.1210(3) 0.14108(17) 0.0406(9) Uani 1 1 d .
H1 H 0.0336 0.0775 0.1648 0.049 Uiso 1 1 calc R
C2 C 0.2085(3) 0.0652(3) 0.12823(17) 0.0358(9) Uani 1 1 d .
H2 H 0.2251 -0.0167 0.1435 0.043 Uiso 1 1 calc R
C3 C 0.2988(3) 0.1272(3) 0.10532(16) 0.0334(8) Uani 1 1 d .
H3 H 0.3802 0.0901 0.1037 0.040 Uiso 1 1 calc R
C4 C 0.2742(3) 0.2458(3) 0.09611(15) 0.0295(8) Uani 1 1 d .
H4 H 0.3392 0.2922 0.0870 0.035 Uiso 1 1 calc R
C5 C 0.1603(3) 0.3012(3) 0.10405(16) 0.0353(8) Uani 1 1 d .
H5 H 0.1454 0.3859 0.1019 0.042 Uiso 1 1 calc R
C6 C 0.0698(3) 0.2382(3) 0.12677(17) 0.0390(9) Uani 1 1 d .
H6 H -0.0098 0.2773 0.1410 0.047 Uiso 1 1 calc R
C10 C 0.5394(3) 0.1931(3) 0.15580(16) 0.0255(7) Uani 1 1 d .
C11 C 0.5362(3) 0.0965(3) 0.20143(17) 0.0285(7) Uani 1 1 d .
H11 H 0.5118 0.1051 0.2498 0.034 Uiso 1 1 calc R
C12 C 0.5682(3) -0.0117(3) 0.17730(18) 0.0329(8) Uani 1 1 d .
H12 H 0.5647 -0.0755 0.2097 0.039 Uiso 1 1 calc R
C13 C 0.6051(3) -0.0291(3) 0.10715(18) 0.0346(8) Uani 1 1 d .
C14 C 0.6102(3) 0.0665(3) 0.06201(18) 0.0354(8) Uani 1 1 d .
H14 H 0.6362 0.0573 0.0138 0.042 Uiso 1 1 calc R
C15 C 0.5786(3) 0.1751(3) 0.08505(16) 0.0306(8) Uani 1 1 d .
H15 H 0.5834 0.2384 0.0524 0.037 Uiso 1 1 calc R
C16 C 0.6389(4) -0.1471(3) 0.0816(2) 0.0478(10) Uani 1 1 d .
H16A H 0.5801 -0.1652 0.0556 0.072 Uiso 1 1 calc R
H16B H 0.6453 -0.2018 0.1216 0.072 Uiso 1 1 calc R
H16C H 0.7131 -0.1509 0.0511 0.072 Uiso 1 1 calc R
C17 C 0.5792(3) 0.4919(3) 0.07530(18) 0.0403(9) Uani 1 1 d .
H17A H 0.5978 0.4423 0.0362 0.060 Uiso 1 1 calc R
H17B H 0.6317 0.5494 0.0689 0.060 Uiso 1 1 calc R
H17C H 0.4998 0.5293 0.0771 0.060 Uiso 1 1 calc R
C18 C 0.7496(3) 0.3367(3) 0.14859(19) 0.0379(9) Uani 1 1 d .
H18A H 0.7640 0.2910 0.1913 0.057 Uiso 1 1 calc R
H18B H 0.8007 0.3954 0.1400 0.057 Uiso 1 1 calc R
H18C H 0.7644 0.2878 0.1091 0.057 Uiso 1 1 calc R
C19 C 0.6627(3) 0.6087(3) 0.2694(2) 0.0436(9) Uani 1 1 d .
H19A H 0.7388 0.5647 0.2704 0.065 Uiso 1 1 calc R
H19B H 0.6376 0.6457 0.3135 0.065 Uiso 1 1 calc R
H19C H 0.6667 0.6664 0.2307 0.065 Uiso 1 1 calc R
C20 C 0.2075(3) 0.5377(2) 0.18450(16) 0.0239(7) Uani 1 1 d .
C21 C 0.2240(3) 0.5733(3) 0.11422(17) 0.0328(8) Uani 1 1 d .
H21 H 0.3000 0.5766 0.0908 0.039 Uiso 1 1 calc R
C22 C 0.1316(3) 0.6043(3) 0.07769(18) 0.0384(9) Uani 1 1 d .
H22 H 0.1457 0.6298 0.0300 0.046 Uiso 1 1 calc R
C23 C 0.0190(3) 0.5990(3) 0.10927(19) 0.0353(8) Uani 1 1 d .
C24 C 0.0025(3) 0.5671(3) 0.17915(18) 0.0325(8) Uani 1 1 d .
H24 H -0.0737 0.5649 0.2026 0.039 Uiso 1 1 calc R
C25 C 0.0939(3) 0.5379(3) 0.21644(17) 0.0264(7) Uani 1 1 d .
H25 H 0.0788 0.5176 0.2649 0.032 Uiso 1 1 calc R
C26 C -0.0803(4) 0.6272(3) 0.0677(2) 0.0534(11) Uani 1 1 d .
H26A H -0.0884 0.5607 0.0434 0.080 Uiso 1 1 calc R
H26B H -0.0653 0.6902 0.0336 0.080 Uiso 1 1 calc R
H26C H -0.1515 0.6491 0.0993 0.080 Uiso 1 1 calc R
C27 C 0.2934(3) 0.6488(3) 0.34058(17) 0.0356(8) Uani 1 1 d .
H27A H 0.2133 0.6795 0.3367 0.053 Uiso 1 1 calc R
H27B H 0.3324 0.7076 0.3555 0.053 Uiso 1 1 calc R
H27C H 0.2950 0.5842 0.3750 0.053 Uiso 1 1 calc R
C28 C 0.3698(3) 0.7316(3) 0.19279(18) 0.0369(8) Uani 1 1 d .
H28A H 0.4174 0.7128 0.1483 0.055 Uiso 1 1 calc R
H28B H 0.4015 0.7900 0.2136 0.055 Uiso 1 1 calc R
H28C H 0.2910 0.7601 0.1847 0.055 Uiso 1 1 calc R
C30 C 0.3223(3) 0.3186(3) 0.40272(16) 0.0265(7) Uani 1 1 d .
C31 C 0.3566(3) 0.2565(3) 0.46158(18) 0.0429(9) Uani 1 1 d .
H31 H 0.4322 0.2164 0.4588 0.051 Uiso 1 1 calc R
C32 C 0.2828(4) 0.2523(4) 0.52376(19) 0.0519(11) Uani 1 1 d .
H32 H 0.3095 0.2107 0.5631 0.062 Uiso 1 1 calc R
C33 C 0.1713(4) 0.3071(3) 0.53033(17) 0.0426(10) Uani 1 1 d .
C34 C 0.1363(3) 0.3683(3) 0.47261(17) 0.0358(8) Uani 1 1 d .
H34 H 0.0602 0.4071 0.4756 0.043 Uiso 1 1 calc R
C35 C 0.2103(3) 0.3744(3) 0.41001(16) 0.0262(7) Uani 1 1 d .
H35 H 0.1837 0.4179 0.3712 0.031 Uiso 1 1 calc R
C36 C 0.0881(4) 0.2960(4) 0.5972(2) 0.0674(14) Uani 1 1 d .
H36A H 0.0628 0.2208 0.6017 0.101 Uiso 1 1 calc R
H36B H 0.0211 0.3543 0.5960 0.101 Uiso 1 1 calc R
H36C H 0.1264 0.3056 0.6370 0.101 Uiso 1 1 calc R
C37 C 0.5370(3) 0.4292(3) 0.42865(18) 0.0422(9) Uani 1 1 d .
H37A H 0.4657 0.4809 0.4402 0.063 Uiso 1 1 calc R
H37B H 0.6030 0.4713 0.4244 0.063 Uiso 1 1 calc R
H37C H 0.5432 0.3689 0.4656 0.063 Uiso 1 1 calc R
C38 C 0.6523(3) 0.2419(3) 0.33549(18) 0.0361(8) Uani 1 1 d .
H38A H 0.6369 0.1852 0.3738 0.054 Uiso 1 1 calc R
H38B H 0.7264 0.2679 0.3374 0.054 Uiso 1 1 calc R
H38C H 0.6550 0.2082 0.2909 0.054 Uiso 1 1 calc R
C40 C 0.2256(3) 0.0543(3) 0.36617(17) 0.0286(7) Uani 1 1 d .
C41 C 0.2095(4) 0.0476(3) 0.43857(19) 0.0465(10) Uani 1 1 d .
H41 H 0.1426 0.0873 0.4637 0.056 Uiso 1 1 calc R
C42 C 0.2918(4) -0.0177(4) 0.4742(2) 0.0591(12) Uani 1 1 d .
H42 H 0.2796 -0.0235 0.5238 0.071 Uiso 1 1 calc R
C43 C 0.3894(4) -0.0732(4) 0.4388(2) 0.0562(12) Uani 1 1 d .
H43 H 0.4448 -0.1175 0.4637 0.067 Uiso 1 1 calc R
C44 C 0.4076(3) -0.0649(3) 0.3672(2) 0.0500(11) Uani 1 1 d .
H44 H 0.4758 -0.1030 0.3424 0.060 Uiso 1 1 calc R
C45 C 0.3264(3) -0.0008(3) 0.3312(2) 0.0405(9) Uani 1 1 d .
H45 H 0.3400 0.0054 0.2817 0.049 Uiso 1 1 calc R
C50 C 0.0388(3) 0.0202(3) 0.29503(16) 0.0252(7) Uani 1 1 d .
C51 C 0.0932(3) -0.0873(3) 0.27642(16) 0.0279(7) Uani 1 1 d .
H51 H 0.1717 -0.1091 0.2815 0.033 Uiso 1 1 calc R
C52 C 0.0335(3) -0.1622(3) 0.25058(17) 0.0346(8) Uani 1 1 d .
H52 H 0.0720 -0.2343 0.2373 0.041 Uiso 1 1 calc R
C53 C -0.0808(3) -0.1329(3) 0.24410(17) 0.0349(8) Uani 1 1 d .
H53 H -0.1212 -0.1843 0.2260 0.042 Uiso 1 1 calc R
C54 C -0.1370(3) -0.0281(3) 0.26400(19) 0.0384(9) Uani 1 1 d .
H54 H -0.2164 -0.0079 0.2603 0.046 Uiso 1 1 calc R
C55 C -0.0773(3) 0.0470(3) 0.28925(18) 0.0337(8) Uani 1 1 d .
H55 H -0.1166 0.1186 0.3030 0.040 Uiso 1 1 calc R
C60 C 0.0122(3) 0.2187(3) 0.36721(16) 0.0267(7) Uani 1 1 d .
C61 C -0.0480(3) 0.1778(3) 0.42963(17) 0.0380(9) Uani 1 1 d .
H61 H -0.0320 0.1004 0.4448 0.046 Uiso 1 1 calc R
C62 C -0.1309(3) 0.2493(4) 0.46953(19) 0.0457(10) Uani 1 1 d .
H62 H -0.1689 0.2214 0.5128 0.055 Uiso 1 1 calc R
C63 C -0.1581(3) 0.3609(4) 0.4465(2) 0.0472(10) Uani 1 1 d .
H63 H -0.2130 0.4105 0.4746 0.057 Uiso 1 1 calc R
C64 C -0.1059(3) 0.4000(3) 0.3832(2) 0.0423(9) Uani 1 1 d .
H64 H -0.1276 0.4755 0.3660 0.051 Uiso 1 1 calc R
C65 C -0.0209(3) 0.3288(3) 0.34383(18) 0.0326(8) Uani 1 1 d .
H65 H 0.0149 0.3566 0.3000 0.039 Uiso 1 1 calc R
C70 C 0.9079(3) 1.0843(3) 0.0034(2) 0.0438(9) Uani 1 1 d .
H70 H 0.8442 1.1427 0.0058 0.053 Uiso 1 1 calc R
C71 C 0.9121(3) 0.9995(3) 0.0551(2) 0.0448(10) Uani 1 1 d .
H71 H 0.8513 0.9989 0.0931 0.054 Uiso 1 1 calc R
C72 C 1.0051(3) 0.9149(3) 0.05172(19) 0.0429(9) Uani 1 1 d .
H72 H 1.0086 0.8562 0.0876 0.051 Uiso 1 1 calc R
N1 N 0.5032(2) 0.3028(2) 0.18035(13) 0.0262(6) Uani 1 1 d .
N2 N 0.3017(2) 0.5008(2) 0.22156(13) 0.0244(6) Uani 1 1 d .
N3 N 0.4002(2) 0.3263(2) 0.34017(12) 0.0248(6) Uani 1 1 d .
P P 0.12301(7) 0.13108(7) 0.31127(4) 0.02302(18) Uani 1 1 d .
Rh Rh 0.19948(2) 0.20230(2) 0.207086(12) 0.02062(6) Uani 1 1 d .
Si1 Si 0.59517(8) 0.40547(8) 0.15891(5) 0.0269(2) Uani 1 1 d .
Si2 Si 0.36877(8) 0.60104(7) 0.25369(5) 0.0265(2) Uani 1 1 d .
Si3 Si 0.53514(8) 0.36527(8) 0.34391(5) 0.0270(2) Uani 1 1 d .
Si4 Si 0.55589(8) 0.51066(8) 0.25722(5) 0.0278(2) Uani 1 1 d .
Sn Sn 0.339171(18) 0.324623(17) 0.244798(10) 0.01960(6) Uani 1 1 d .

loop_
_atom_site_aniso_label
_atom_site_aniso_U_11
_atom_site_aniso_U_22
_atom_site_aniso_U_33
_atom_site_aniso_U_23
_atom_site_aniso_U_13
_atom_site_aniso_U_12
C1 0.042(2) 0.063(3) 0.0247(18) -0.0097(17) -0.0080(16) -0.025(2)
C2 0.055(3) 0.0304(19) 0.0257(18) -0.0097(14) -0.0118(17) -0.0076(18)
C3 0.033(2) 0.045(2) 0.0222(17) -0.0117(15) -0.0057(15) 0.0029(17)
C4 0.032(2) 0.041(2) 0.0180(16) -0.0051(14) -0.0018(14) -0.0146(16)
C5 0.050(2) 0.035(2) 0.0222(17) -0.0037(14) -0.0139(16) 0.0012(18)
C6 0.025(2) 0.065(3) 0.0287(19) -0.0135(17) -0.0118(15) 0.0037(18)
C10 0.0135(16) 0.0316(18) 0.0313(18) -0.0114(14) -0.0023(13) 0.0017(13)
C11 0.0224(18) 0.0353(19) 0.0289(17) -0.0119(14) -0.0051(14) -0.0012(14)
C12 0.030(2) 0.0317(19) 0.037(2) -0.0051(15) -0.0091(15) 0.0001(15)
C13 0.0279(19) 0.034(2) 0.040(2) -0.0153(16) -0.0020(16) 0.0034(15)
C14 0.029(2) 0.043(2) 0.0318(19) -0.0177(16) 0.0042(15) 0.0006(16)
C15 0.0266(19) 0.0369(19) 0.0270(17) -0.0063(14) 0.0003(14) -0.0025(15)
C16 0.049(3) 0.037(2) 0.053(2) -0.0186(18) 0.001(2) 0.0051(19)
C17 0.035(2) 0.049(2) 0.035(2) -0.0022(17) -0.0022(16) -0.0028(18)
C18 0.0242(19) 0.046(2) 0.043(2) -0.0091(17) -0.0002(16) -0.0022(16)
C19 0.035(2) 0.047(2) 0.053(2) -0.0089(18) -0.0061(18) -0.0156(18)
C20 0.0251(17) 0.0189(16) 0.0270(17) -0.0025(13) -0.0051(13) 0.0012(13)
C21 0.0251(19) 0.037(2) 0.0347(19) 0.0017(15) -0.0026(15) -0.0034(15)
C22 0.047(2) 0.038(2) 0.0302(19) 0.0095(16) -0.0137(17) -0.0053(18)
C23 0.033(2) 0.0244(18) 0.051(2) -0.0008(16) -0.0195(17) 0.0033(15)
C24 0.0224(18) 0.0295(18) 0.046(2) -0.0074(15) -0.0048(15) -0.0013(14)
C25 0.0250(18) 0.0240(17) 0.0294(17) -0.0019(13) -0.0008(14) -0.0044(14)
C26 0.051(3) 0.044(2) 0.072(3) 0.005(2) -0.037(2) -0.002(2)
C27 0.036(2) 0.0314(19) 0.039(2) -0.0099(15) -0.0022(16) -0.0034(16)
C28 0.037(2) 0.0288(19) 0.043(2) -0.0047(16) 0.0010(17) -0.0057(16)
C30 0.0296(19) 0.0272(17) 0.0252(17) -0.0015(13) -0.0081(14) -0.0078(14)
C31 0.041(2) 0.053(2) 0.034(2) 0.0066(17) -0.0131(18) -0.0026(19)
C32 0.066(3) 0.064(3) 0.030(2) 0.0136(19) -0.016(2) -0.022(2)
C33 0.055(3) 0.053(2) 0.0235(19) -0.0042(17) 0.0011(17) -0.025(2)
C34 0.034(2) 0.043(2) 0.0318(19) -0.0131(16) 0.0033(16) -0.0146(17)
C35 0.0262(18) 0.0292(18) 0.0239(17) -0.0031(13) -0.0050(14) -0.0037(14)
C36 0.082(4) 0.093(4) 0.032(2) -0.009(2) 0.015(2) -0.049(3)
C37 0.040(2) 0.056(2) 0.034(2) -0.0220(17) -0.0095(17) -0.0014(19)
C38 0.0280(19) 0.042(2) 0.038(2) -0.0090(16) -0.0129(16) 0.0081(16)
C40 0.0299(19) 0.0253(17) 0.0333(18) 0.0048(14) -0.0121(15) -0.0082(14)
C41 0.052(3) 0.048(2) 0.039(2) 0.0025(18) -0.0140(19) -0.003(2)
C42 0.072(3) 0.068(3) 0.042(2) 0.014(2) -0.027(2) -0.012(3)
C43 0.051(3) 0.055(3) 0.066(3) 0.021(2) -0.032(2) -0.007(2)
C44 0.035(2) 0.051(3) 0.062(3) 0.010(2) -0.015(2) 0.0029(19)
C45 0.035(2) 0.045(2) 0.041(2) 0.0077(17) -0.0122(17) -0.0019(18)
C50 0.0265(18) 0.0234(17) 0.0250(16) -0.0001(13) -0.0026(13) -0.0028(14)
C51 0.0269(18) 0.0259(17) 0.0311(18) -0.0018(14) -0.0052(14) -0.0034(14)
C52 0.039(2) 0.0275(18) 0.037(2) -0.0041(15) -0.0026(16) -0.0061(16)
C53 0.039(2) 0.0331(19) 0.037(2) -0.0038(15) -0.0069(16) -0.0193(17)
C54 0.027(2) 0.039(2) 0.051(2) -0.0057(17) -0.0083(17) -0.0066(16)
C55 0.0282(19) 0.0309(19) 0.044(2) -0.0095(16) -0.0078(16) -0.0025(15)
C60 0.0295(19) 0.0267(17) 0.0255(17) -0.0046(13) -0.0044(14) -0.0076(14)
C61 0.044(2) 0.041(2) 0.0317(19) -0.0051(16) -0.0010(17) -0.0155(18)
C62 0.037(2) 0.068(3) 0.034(2) -0.0198(19) 0.0069(17) -0.016(2)
C63 0.030(2) 0.061(3) 0.053(3) -0.034(2) -0.0036(19) -0.0018(19)
C64 0.035(2) 0.037(2) 0.056(3) -0.0164(18) -0.0114(19) 0.0046(17)
C65 0.032(2) 0.0332(19) 0.0334(19) -0.0052(15) -0.0074(15) -0.0029(16)
C70 0.039(2) 0.043(2) 0.053(2) -0.0156(19) -0.0107(19) -0.0068(18)
C71 0.040(2) 0.057(3) 0.041(2) -0.0115(19) -0.0018(18) -0.019(2)
C72 0.049(3) 0.046(2) 0.039(2) -0.0033(18) -0.0140(19) -0.017(2)
N1 0.0188(14) 0.0310(15) 0.0279(14) -0.0109(11) 0.0001(11) 0.0011(12)
N2 0.0198(14) 0.0217(14) 0.0317(15) -0.0022(11) -0.0080(11) 0.0016(11)
N3 0.0236(15) 0.0325(15) 0.0185(13) -0.0044(11) -0.0046(11) -0.0014(12)
P 0.0229(4) 0.0229(4) 0.0238(4) -0.0023(3) -0.0050(3) -0.0025(3)
Rh 0.01992(14) 0.02237(13) 0.02034(13) -0.00378(10) -0.00507(10) -0.00172(10)
Si1 0.0196(5) 0.0334(5) 0.0273(5) -0.0078(4) -0.0009(4) -0.0020(4)
Si2 0.0222(5) 0.0248(5) 0.0323(5) -0.0065(4) -0.0028(4) -0.0015(4)
Si3 0.0211(5) 0.0349(5) 0.0259(5) -0.0104(4) -0.0068(4) 0.0012(4)
Si4 0.0202(5) 0.0325(5) 0.0318(5) -0.0108(4) -0.0036(4) -0.0032(4)
Sn 0.01698(11) 0.02220(11) 0.01977(11) -0.00472(8) -0.00379(8) -0.00004(8)

loop_
_atom_type_symbol
_atom_type_description
_atom_type_scat_dispersion_real
_atom_type_scat_dispersion_imag
_atom_type_scat_source
C C 0.0033 0.0016 'International Tables Vol C Tables 4.2.6.8 and 6.1.1.4'
H H 0.0000 0.0000 'International Tables Vol C Tables 4.2.6.8 and 6.1.1.4'
N N 0.0061 0.0033 'International Tables Vol C Tables 4.2.6.8 and 6.1.1.4'
P P 0.1023 0.0942 'International Tables Vol C Tables 4.2.6.8 and 6.1.1.4'
Rh Rh -1.1178 0.9187 'International Tables Vol C Tables 4.2.6.8 and 6.1.1.4'
Si Si 0.0817 0.0704 'International Tables Vol C Tables 4.2.6.8 and 6.1.1.4'
Sn Sn -0.6537 1.4246 'International Tables Vol C Tables 4.2.6.8 and 6.1.1.4'

loop_
_geom_angle_atom_site_label_1
_geom_angle_atom_site_label_2
_geom_angle_atom_site_label_3
_geom_angle
_geom_angle_site_symmetry_1
C2 C1 C6 121.9(3) .
C2 C1 Rh 74.06(19) .
C6 C1 Rh 74.9(2) .
C2 C1 H1 118.9 .
C6 C1 H1 118.9 .
Rh C1 H1 118.9 .
C3 C2 C1 119.8(3) .
C3 C2 Rh 72.73(18) .
C1 C2 Rh 70.41(19) .
C3 C2 H2 119.7 .
C1 C2 H2 119.7 .
Rh C2 H2 119.7 .
C2 C3 C4 118.5(3) .
C2 C3 Rh 72.39(19) .
C4 C3 Rh 69.60(18) .
C2 C3 H3 120.3 .
C4 C3 H3 120.3 .
Rh C3 H3 120.3 .
C3 C4 C5 121.6(3) .
C3 C4 Rh 74.56(18) .
C5 C4 Rh 74.69(19) .
C3 C4 H4 119.1 .
C5 C4 H4 119.1 .
Rh C4 H4 119.1 .
C6 C5 C4 119.3(3) .
C6 C5 Rh 73.06(19) .
C4 C5 Rh 69.48(18) .
C6 C5 H5 119.9 .
C4 C5 H5 119.9 .
Rh C5 H5 119.9 .
C5 C6 C1 118.5(3) .
C5 C6 Rh 72.03(19) .
C1 C6 Rh 69.62(19) .
C5 C6 H6 120.3 .
C1 C6 H6 120.3 .
Rh C6 H6 120.3 .
C11 C10 C15 116.6(3) .
C11 C10 N1 121.0(3) .
C15 C10 N1 122.3(3) .
C12 C11 C10 121.3(3) .
C12 C11 H11 119.3 .
C10 C11 H11 119.3 .
C13 C12 C11 121.8(3) .
C13 C12 H12 119.1 .
C11 C12 H12 119.1 .
C14 C13 C12 117.1(3) .
C14 C13 C16 121.7(3) .
C12 C13 C16 121.2(3) .
C13 C14 C15 122.0(3) .
C13 C14 H14 119.0 .
C15 C14 H14 119.0 .
C14 C15 C10 121.2(3) .
C14 C15 H15 119.4 .
C10 C15 H15 119.4 .
C13 C16 H16A 109.5 .
C13 C16 H16B 109.5 .
H16A C16 H16B 109.5 .
C13 C16 H16C 109.5 .
H16A C16 H16C 109.5 .
H16B C16 H16C 109.5 .
Si1 C17 H17A 109.5 .
Si1 C17 H17B 109.5 .
H17A C17 H17B 109.5 .
Si1 C17 H17C 109.5 .
H17A C17 H17C 109.5 .
H17B C17 H17C 109.5 .
Si1 C18 H18A 109.5 .
Si1 C18 H18B 109.5 .
H18A C18 H18B 109.5 .
Si1 C18 H18C 109.5 .
H18A C18 H18C 109.5 .
H18B C18 H18C 109.5 .
Si4 C19 H19A 109.5 .
Si4 C19 H19B 109.5 .
H19A C19 H19B 109.5 .
Si4 C19 H19C 109.5 .
H19A C19 H19C 109.5 .
H19B C19 H19C 109.5 .
C21 C20 C25 116.6(3) .
C21 C20 N2 121.7(3) .
C25 C20 N2 121.6(3) .
C22 C21 C20 121.3(3) .
C22 C21 H21 119.3 .
C20 C21 H21 119.3 .
C21 C22 C23 121.5(3) .
C21 C22 H22 119.2 .
C23 C22 H22 119.2 .
C24 C23 C22 117.1(3) .
C24 C23 C26 122.1(4) .
C22 C23 C26 120.8(3) .
C23 C24 C25 121.8(3) .
C23 C24 H24 119.1 .
C25 C24 H24 119.1 .
C24 C25 C20 121.5(3) .
C24 C25 H25 119.2 .
C20 C25 H25 119.2 .
C23 C26 H26A 109.5 .
C23 C26 H26B 109.5 .
H26A C26 H26B 109.5 .
C23 C26 H26C 109.5 .
H26A C26 H26C 109.5 .
H26B C26 H26C 109.5 .
Si2 C27 H27A 109.5 .
Si2 C27 H27B 109.5 .
H27A C27 H27B 109.5 .
Si2 C27 H27C 109.5 .
H27A C27 H27C 109.5 .
H27B C27 H27C 109.5 .
Si2 C28 H28A 109.5 .
Si2 C28 H28B 109.5 .
H28A C28 H28B 109.5 .
Si2 C28 H28C 109.5 .
H28A C28 H28C 109.5 .
H28B C28 H28C 109.5 .
C35 C30 C31 116.5(3) .
C35 C30 N3 122.7(3) .
C31 C30 N3 120.8(3) .
C32 C31 C30 121.3(4) .
C32 C31 H31 119.4 .
C30 C31 H31 119.4 .
C31 C32 C33 121.8(3) .
C31 C32 H32 119.1 .
C33 C32 H32 119.1 .
C34 C33 C32 117.5(3) .
C34 C33 C36 120.8(4) .
C32 C33 C36 121.7(4) .
C33 C34 C35 121.3(4) .
C33 C34 H34 119.4 .
C35 C34 H34 119.4 .
C34 C35 C30 121.6(3) .
C34 C35 H35 119.2 .
C30 C35 H35 119.2 .
C33 C36 H36A 109.5 .
C33 C36 H36B 109.5 .
H36A C36 H36B 109.5 .
C33 C36 H36C 109.5 .
H36A C36 H36C 109.5 .
H36B C36 H36C 109.5 .
Si3 C37 H37A 109.5 .
Si3 C37 H37B 109.5 .
H37A C37 H37B 109.5 .
Si3 C37 H37C 109.5 .
H37A C37 H37C 109.5 .
H37B C37 H37C 109.5 .
Si3 C38 H38A 109.5 .
Si3 C38 H38B 109.5 .
H38A C38 H38B 109.5 .
Si3 C38 H38C 109.5 .
H38A C38 H38C 109.5 .
H38B C38 H38C 109.5 .
C45 C40 C41 118.4(3) .
C45 C40 P 116.2(3) .
C41 C40 P 125.4(3) .
C40 C41 C42 119.8(4) .
C40 C41 H41 120.1 .
C42 C41 H41 120.1 .
C43 C42 C41 120.8(4) .
C43 C42 H42 119.6 .
C41 C42 H42 119.6 .
C42 C43 C44 119.9(4) .
C42 C43 H43 120.1 .
C44 C43 H43 120.1 .
C43 C44 C45 119.9(4) .
C43 C44 H44 120.1 .
C45 C44 H44 120.1 .
C44 C45 C40 121.1(4) .
C44 C45 H45 119.4 .
C40 C45 H45 119.4 .
C55 C50 C51 117.7(3) .
C55 C50 P 120.4(2) .
C51 C50 P 121.0(2) .
C52 C51 C50 120.7(3) .
C52 C51 H51 119.7 .
C50 C51 H51 119.7 .
C53 C52 C51 120.5(3) .
C53 C52 H52 119.8 .
C51 C52 H52 119.8 .
C52 C53 C54 119.8(3) .
C52 C53 H53 120.1 .
C54 C53 H53 120.1 .
C55 C54 C53 119.8(3) .
C55 C54 H54 120.1 .
C53 C54 H54 120.1 .
C54 C55 C50 121.6(3) .
C54 C55 H55 119.2 .
C50 C55 H55 119.2 .
C65 C60 C61 117.8(3) .
C65 C60 P 118.2(2) .
C61 C60 P 123.8(3) .
C62 C61 C60 120.7(4) .
C62 C61 H61 119.7 .
C60 C61 H61 119.7 .
C63 C62 C61 120.1(4) .
C63 C62 H62 120.0 .
C61 C62 H62 120.0 .
C64 C63 C62 119.9(4) .
C64 C63 H63 120.1 .
C62 C63 H63 120.1 .
C63 C64 C65 119.9(4) .
C63 C64 H64 120.1 .
C65 C64 H64 120.1 .
C60 C65 C64 121.4(3) .
C60 C65 H65 119.3 .
C64 C65 H65 119.3 .
C72 C70 C71 120.4(4) 2_775
C72 C70 H70 119.8 2_775
C71 C70 H70 119.8 .
C70 C71 C72 119.7(4) .
C70 C71 H71 120.1 .
C72 C71 H71 120.1 .
C70 C72 C71 119.9(4) 2_775
C70 C72 H72 120.1 2_775
C71 C72 H72 120.1 .
C10 N1 Si1 118.6(2) .
C10 N1 Sn 115.5(2) .
Si1 N1 Sn 125.80(14) .
C20 N2 Si2 119.2(2) .
C20 N2 Sn 117.17(19) .
Si2 N2 Sn 123.25(13) .
C30 N3 Si3 118.6(2) .
C30 N3 Sn 118.85(19) .
Si3 N3 Sn 121.25(13) .
C60 P C40 108.06(15) .
C60 P C50 99.59(14) .
C40 P C50 102.87(14) .
C60 P Rh 120.11(11) .
C40 P Rh 116.17(11) .
C50 P Rh 107.27(10) .
P Rh C4 170.53(9) .
P Rh C1 97.44(10) .
C4 Rh C1 75.11(13) .
P Rh C2 107.05(9) .
C4 Rh C2 63.49(12) .
C1 Rh C2 35.53(13) .
P Rh C3 135.48(9) .
C4 Rh C3 35.85(12) .
C1 Rh C3 63.42(13) .
C2 Rh C3 34.88(12) .
P Rh C5 145.31(10) .
C4 Rh C5 35.83(12) .
C1 Rh C5 63.29(13) .
C2 Rh C5 74.72(12) .
C3 Rh C5 64.03(12) .
P Rh C6 113.53(10) .
C4 Rh C6 63.65(13) .
C1 Rh C6 35.52(13) .
C2 Rh C6 63.64(13) .
C3 Rh C6 75.00(12) .
C5 Rh C6 34.91(13) .
P Rh Sn 100.46(3) .
C4 Rh Sn 87.24(8) .
C1 Rh Sn 162.02(9) .
C2 Rh Sn 137.03(10) .
C3 Rh Sn 103.88(9) .
C5 Rh Sn 100.24(9) .
C6 Rh Sn 131.96(10) .
N1 Si1 C17 115.58(15) .
N1 Si1 C18 110.08(15) .
C17 Si1 C18 105.44(17) .
N1 Si1 Si4 102.14(9) .
C17 Si1 Si4 113.99(13) .
C18 Si1 Si4 109.62(12) .
N2 Si2 C27 112.58(15) .
N2 Si2 C28 110.40(14) .
C27 Si2 C28 106.44(16) .
N2 Si2 Si4 103.66(9) .
C27 Si2 Si4 113.32(12) .
C28 Si2 Si4 110.50(12) .
N3 Si3 C38 112.35(15) .
N3 Si3 C37 110.86(15) .
C38 Si3 C37 107.64(16) .
N3 Si3 Si4 104.64(9) .
C38 Si3 Si4 114.88(12) .
C37 Si3 Si4 106.33(14) .
C19 Si4 Si1 117.70(13) .
C19 Si4 Si2 114.34(13) .
Si1 Si4 Si2 103.75(5) .
C19 Si4 Si3 114.82(13) .
Si1 Si4 Si3 99.96(5) .
Si2 Si4 Si3 104.35(5) .
N3 Sn N2 99.97(10) .
N3 Sn N1 97.20(10) .
N2 Sn N1 96.23(10) .
N3 Sn Rh 130.65(7) .
N2 Sn Rh 115.13(7) .
N1 Sn Rh 111.37(7) .
Si4 Sn Rh 167.45(2) .

loop_
_geom_bond_atom_site_label_1
_geom_bond_atom_site_label_2
_geom_bond_distance
_geom_bond_site_symmetry_2
C1 C2 1.397(5) .
C1 C6 1.404(5) .
C1 Rh 2.266(3) .
C1 H1 1.0000 .
C2 C3 1.387(5) .
C2 Rh 2.312(3) .
C2 H2 1.0000 .
C3 C4 1.407(5) .
C3 Rh 2.316(3) .
C3 H3 1.0000 .
C4 C5 1.408(5) .
C4 Rh 2.252(3) .
C4 H4 1.0000 .
C5 C6 1.396(5) .
C5 Rh 2.320(3) .
C5 H5 1.0000 .
C6 Rh 2.333(3) .
C6 H6 1.0000 .
C10 C11 1.400(5) .
C10 C15 1.406(4) .
C10 N1 1.415(4) .
C11 C12 1.392(4) .
C11 H11 0.9500 .
C12 C13 1.389(5) .
C12 H12 0.9500 .
C13 C14 1.386(5) .
C13 C16 1.511(5) .
C14 C15 1.387(5) .
C14 H14 0.9500 .
C15 H15 0.9500 .
C16 H16A 0.9800 .
C16 H16B 0.9800 .
C16 H16C 0.9800 .
C17 Si1 1.876(4) .
C17 H17A 0.9800 .
C17 H17B 0.9800 .
C17 H17C 0.9800 .
C18 Si1 1.885(3) .
C18 H18A 0.9800 .
C18 H18B 0.9800 .
C18 H18C 0.9800 .
C19 Si4 1.898(4) .
C19 H19A 0.9800 .
C19 H19B 0.9800 .
C19 H19C 0.9800 .
C20 C21 1.392(4) .
C20 C25 1.393(4) .
C20 N2 1.422(4) .
C21 C22 1.388(5) .
C21 H21 0.9500 .
C22 C23 1.390(5) .
C22 H22 0.9500 .
C23 C24 1.374(5) .
C23 C26 1.514(5) .
C24 C25 1.386(4) .
C24 H24 0.9500 .
C25 H25 0.9500 .
C26 H26A 0.9800 .
C26 H26B 0.9800 .
C26 H26C 0.9800 .
C27 Si2 1.876(3) .
C27 H27A 0.9800 .
C27 H27B 0.9800 .
C27 H27C 0.9800 .
C28 Si2 1.882(3) .
C28 H28A 0.9800 .
C28 H28B 0.9800 .
C28 H28C 0.9800 .
C30 C35 1.390(4) .
C30 C31 1.396(4) .
C30 N3 1.415(4) .
C31 C32 1.380(5) .
C31 H31 0.9500 .
C32 C33 1.381(6) .
C32 H32 0.9500 .
C33 C34 1.376(5) .
C33 C36 1.515(5) .
C34 C35 1.390(4) .
C34 H34 0.9500 .
C35 H35 0.9500 .
C36 H36A 0.9800 .
C36 H36B 0.9800 .
C36 H36C 0.9800 .
C37 Si3 1.876(3) .
C37 H37A 0.9800 .
C37 H37B 0.9800 .
C37 H37C 0.9800 .
C38 Si3 1.873(3) .
C38 H38A 0.9800 .
C38 H38B 0.9800 .
C38 H38C 0.9800 .
C40 C45 1.385(5) .
C40 C41 1.389(5) .
C40 P 1.841(3) .
C41 C42 1.395(5) .
C41 H41 0.9500 .
C42 C43 1.363(6) .
C42 H42 0.9500 .
C43 C44 1.375(6) .
C43 H43 0.9500 .
C44 C45 1.383(5) .
C44 H44 0.9500 .
C45 H45 0.9500 .
C50 C55 1.389(4) .
C50 C51 1.399(4) .
C50 P 1.844(3) .
C51 C52 1.386(4) .
C51 H51 0.9500 .
C52 C53 1.375(5) .
C52 H52 0.9500 .
C53 C54 1.385(5) .
C53 H53 0.9500 .
C54 C55 1.383(5) .
C54 H54 0.9500 .
C55 H55 0.9500 .
C60 C65 1.378(4) .
C60 C61 1.400(5) .
C60 P 1.830(3) .
C61 C62 1.387(5) .
C61 H61 0.9500 .
C62 C63 1.382(6) .
C62 H62 0.9500 .
C63 C64 1.369(6) .
C63 H63 0.9500 .
C64 C65 1.394(5) .
C64 H64 0.9500 .
C65 H65 0.9500 .
C70 C72 1.368(5) 2_775
C70 C71 1.371(5) .
C70 H70 0.9500 .
C71 C72 1.382(6) .
C71 H71 0.9500 .
C72 C70 1.368(5) 2_775
C72 H72 0.9500 .
N1 Si1 1.742(3) .
N1 Sn 2.139(3) .
N2 Si2 1.735(3) .
N2 Sn 2.115(2) .
N3 Si3 1.745(3) .
N3 Sn 2.096(2) .
P Rh 2.2429(9) .
Rh Sn 2.5833(5) .
Si1 Si4 2.3217(13) .
Si2 Si4 2.3336(14) .
Si3 Si4 2.3341(14) .

loop_
_geom_torsion_atom_site_label_1
_geom_torsion_atom_site_label_2
_geom_torsion_atom_site_label_3
_geom_torsion_atom_site_label_4
_geom_torsion
_geom_torsion_site_symmetry_1
_geom_torsion_site_symmetry_4
C6 C1 C2 C3 4.6(5) . .
Rh C1 C2 C3 -55.5(3) . .
C6 C1 C2 Rh 60.1(3) . .
C1 C2 C3 C4 0.5(5) . .
Rh C2 C3 C4 -53.9(3) . .
C1 C2 C3 Rh 54.4(3) . .
C2 C3 C4 C5 -5.3(4) . .
Rh C3 C4 C5 -60.5(3) . .
C2 C3 C4 Rh 55.3(3) . .
C3 C4 C5 C6 5.0(5) . .
Rh C4 C5 C6 -55.5(3) . .
C3 C4 C5 Rh 60.5(3) . .
C4 C5 C6 C1 0.1(5) . .
Rh C5 C6 C1 -53.7(3) . .
C4 C5 C6 Rh 53.8(3) . .
C2 C1 C6 C5 -4.9(5) . .
Rh C1 C6 C5 54.8(3) . .
C2 C1 C6 Rh -59.7(3) . .
C15 C10 C11 C12 -1.3(5) . .
N1 C10 C11 C12 177.9(3) . .
C10 C11 C12 C13 0.3(5) . .
C11 C12 C13 C14 0.8(5) . .
C11 C12 C13 C16 -179.7(3) . .
C12 C13 C14 C15 -0.9(5) . .
C16 C13 C14 C15 179.6(3) . .
C13 C14 C15 C10 -0.1(5) . .
C11 C10 C15 C14 1.2(5) . .
N1 C10 C15 C14 -178.0(3) . .
C25 C20 C21 C22 -1.8(5) . .
N2 C20 C21 C22 177.1(3) . .
C20 C21 C22 C23 -1.3(5) . .
C21 C22 C23 C24 3.2(5) . .
C21 C22 C23 C26 -176.8(3) . .
C22 C23 C24 C25 -2.0(5) . .
C26 C23 C24 C25 178.0(3) . .
C23 C24 C25 C20 -1.1(5) . .
C21 C20 C25 C24 3.0(5) . .
N2 C20 C25 C24 -175.9(3) . .
C35 C30 C31 C32 -0.6(5) . .
N3 C30 C31 C32 177.2(3) . .
C30 C31 C32 C33 1.4(6) . .
C31 C32 C33 C34 -1.2(6) . .
C31 C32 C33 C36 175.9(4) . .
C32 C33 C34 C35 0.3(5) . .
C36 C33 C34 C35 -176.8(3) . .
C33 C34 C35 C30 0.4(5) . .
C31 C30 C35 C34 -0.3(5) . .
N3 C30 C35 C34 -178.1(3) . .
C45 C40 C41 C42 -2.7(6) . .
P C40 C41 C42 177.1(3) . .
C40 C41 C42 C43 1.4(6) . .
C41 C42 C43 C44 0.1(7) . .
C42 C43 C44 C45 -0.4(6) . .
C43 C44 C45 C40 -0.9(6) . .
C41 C40 C45 C44 2.4(5) . .
P C40 C45 C44 -177.4(3) . .
C55 C50 C51 C52 2.4(5) . .
P C50 C51 C52 -166.7(2) . .
C50 C51 C52 C53 -1.3(5) . .
C51 C52 C53 C54 -0.5(5) . .
C52 C53 C54 C55 1.0(5) . .
C53 C54 C55 C50 0.3(5) . .
C51 C50 C55 C54 -1.9(5) . .
P C50 C55 C54 167.3(3) . .
C65 C60 C61 C62 -5.9(5) . .
P C60 C61 C62 179.9(3) . .
C60 C61 C62 C63 2.6(5) . .
C61 C62 C63 C64 2.1(6) . .
C62 C63 C64 C65 -3.5(5) . .
C61 C60 C65 C64 4.5(5) . .
P C60 C65 C64 179.1(3) . .
C63 C64 C65 C60 0.1(5) . .
C72 C70 C71 C72 0.4(6) 2_775 .
C70 C71 C72 C70 -0.4(6) . 2_775
C11 C10 N1 Si1 128.2(3) . .
C15 C10 N1 Si1 -52.7(4) . .
C11 C10 N1 Sn -49.6(3) . .
C15 C10 N1 Sn 129.5(3) . .
C21 C20 N2 Si2 81.9(3) . .
C25 C20 N2 Si2 -99.3(3) . .
C21 C20 N2 Sn -105.3(3) . .
C25 C20 N2 Sn 73.5(3) . .
C35 C30 N3 Si3 127.3(3) . .
C31 C30 N3 Si3 -50.4(4) . .
C35 C30 N3 Sn -39.9(4) . .
C31 C30 N3 Sn 142.4(3) . .
C65 C60 P C40 135.6(3) . .
C61 C60 P C40 -50.1(3) . .
C65 C60 P C50 -117.3(3) . .
C61 C60 P C50 56.9(3) . .
C65 C60 P Rh -0.8(3) . .
C61 C60 P Rh 173.4(2) . .
C45 C40 P C60 -169.0(3) . .
C41 C40 P C60 11.2(4) . .
C45 C40 P C50 86.3(3) . .
C41 C40 P C50 -93.5(3) . .
C45 C40 P Rh -30.6(3) . .
C41 C40 P Rh 149.7(3) . .
C55 C50 P C60 34.7(3) . .
C51 C50 P C60 -156.4(3) . .
C55 C50 P C40 145.8(3) . .
C51 C50 P C40 -45.3(3) . .
C55 C50 P Rh -91.1(3) . .
C51 C50 P Rh 77.7(3) . .
C60 P Rh C4 -138.5(5) . .
C40 P Rh C4 88.4(6) . .
C50 P Rh C4 -26.0(6) . .
C60 P Rh C1 -100.82(16) . .
C40 P Rh C1 126.00(16) . .
C50 P Rh C1 11.63(15) . .
C60 P Rh C2 -135.90(15) . .
C40 P Rh C2 90.92(15) . .
C50 P Rh C2 -23.45(15) . .
C60 P Rh C3 -160.11(17) . .
C40 P Rh C3 66.71(17) . .
C50 P Rh C3 -47.66(17) . .
C60 P Rh C5 -48.3(2) . .
C40 P Rh C5 178.56(19) . .
C50 P Rh C5 64.19(19) . .
C60 P Rh C6 -67.80(16) . .
C40 P Rh C6 159.03(16) . .
C50 P Rh C6 44.66(15) . .
C60 P Rh Sn 77.50(12) . .
C40 P Rh Sn -55.68(12) . .
C50 P Rh Sn -170.05(11) . .
C3 C4 Rh P -26.2(7) . .
C5 C4 Rh P 103.6(5) . .
C3 C4 Rh C1 -65.0(2) . .
C5 C4 Rh C1 64.8(2) . .
C3 C4 Rh C2 -28.95(19) . .
C5 C4 Rh C2 100.8(2) . .
C5 C4 Rh C3 129.8(3) . .
C3 C4 Rh C5 -129.8(3) . .
C3 C4 Rh C6 -101.1(2) . .
C5 C4 Rh C6 28.7(2) . .
C3 C4 Rh Sn 118.47(19) . .
C5 C4 Rh Sn -111.75(19) . .
C2 C1 Rh P -109.0(2) . .
C6 C1 Rh P 120.7(2) . .
C2 C1 Rh C4 65.0(2) . .
C6 C1 Rh C4 -65.3(2) . .
C6 C1 Rh C2 -130.3(3) . .
C2 C1 Rh C3 28.6(2) . .
C6 C1 Rh C3 -101.7(2) . .
C2 C1 Rh C5 101.4(2) . .
C6 C1 Rh C5 -28.9(2) . .
C2 C1 Rh C6 130.3(3) . .
C2 C1 Rh Sn 76.3(4) . .
C6 C1 Rh Sn -54.0(5) . .
C3 C2 Rh P -149.81(18) . .
C1 C2 Rh P 78.7(2) . .
C3 C2 Rh C4 29.7(2) . .
C1 C2 Rh C4 -101.8(2) . .
C3 C2 Rh C1 131.5(3) . .
C1 C2 Rh C3 -131.5(3) . .
C3 C2 Rh C5 66.3(2) . .
C1 C2 Rh C5 -65.2(2) . .
C3 C2 Rh C6 101.9(2) . .
C1 C2 Rh C6 -29.6(2) . .
C3 C2 Rh Sn -22.4(3) . .
C1 C2 Rh Sn -153.89(18) . .
C2 C3 Rh P 43.3(2) . .
C4 C3 Rh P 174.05(15) . .
C2 C3 Rh C4 -130.8(3) . .
C2 C3 Rh C1 -29.1(2) . .
C4 C3 Rh C1 101.6(2) . .
C4 C3 Rh C2 130.8(3) . .
C2 C3 Rh C5 -100.7(2) . .
C4 C3 Rh C5 30.02(19) . .
C2 C3 Rh C6 -65.2(2) . .
C4 C3 Rh C6 65.6(2) . .
C2 C3 Rh Sn 164.49(19) . .
C4 C3 Rh Sn -64.75(19) . .
C6 C5 Rh P -32.4(3) . .
C4 C5 Rh P -163.67(15) . .
C6 C5 Rh C4 131.3(3) . .
C6 C5 Rh C1 29.4(2) . .
C4 C5 Rh C1 -101.9(2) . .
C6 C5 Rh C2 65.6(2) . .
C4 C5 Rh C2 -65.7(2) . .
C6 C5 Rh C3 101.2(2) . .
C4 C5 Rh C3 -30.04(19) . .
C4 C5 Rh C6 -131.3(3) . .
C6 C5 Rh Sn -158.21(19) . .
C4 C5 Rh Sn 70.51(19) . .
C5 C6 Rh P 160.58(18) . .
C1 C6 Rh P -68.5(2) . .
C5 C6 Rh C4 -29.4(2) . .
C1 C6 Rh C4 101.6(2) . .
C5 C6 Rh C1 -131.0(3) . .
C5 C6 Rh C2 -101.3(2) . .
C1 C6 Rh C2 29.6(2) . .
C5 C6 Rh C3 -65.9(2) . .
C1 C6 Rh C3 65.0(2) . .
C1 C6 Rh C5 131.0(3) . .
C5 C6 Rh Sn 29.4(3) . .
C1 C6 Rh Sn 160.38(18) . .
C10 N1 Si1 C17 89.3(3) . .
Sn N1 Si1 C17 -93.1(2) . .
C10 N1 Si1 C18 -30.0(3) . .
Sn N1 Si1 C18 147.59(17) . .
C10 N1 Si1 Si4 -146.4(2) . .
Sn N1 Si1 Si4 31.21(17) . .
C20 N2 Si2 C27 84.2(3) . .
Sn N2 Si2 C27 -88.13(19) . .
C20 N2 Si2 C28 -34.6(3) . .
Sn N2 Si2 C28 153.07(16) . .
C20 N2 Si2 Si4 -152.9(2) . .
Sn N2 Si2 Si4 34.71(17) . .
C30 N3 Si3 C38 104.7(2) . .
Sn N3 Si3 C38 -88.41(18) . .
C30 N3 Si3 C37 -15.8(3) . .
Sn N3 Si3 C37 151.10(17) . .
C30 N3 Si3 Si4 -130.1(2) . .
Sn N3 Si3 Si4 36.87(16) . .
N1 Si1 Si4 C19 163.98(17) . .
C17 Si1 Si4 C19 -70.6(2) . .
C18 Si1 Si4 C19 47.27(19) . .
N1 Si1 Si4 Si2 -68.59(10) . .
C17 Si1 Si4 Si2 56.79(14) . .
C18 Si1 Si4 Si2 174.70(13) . .
N1 Si1 Si4 Si3 38.98(10) . .
C17 Si1 Si4 Si3 164.37(13) . .
C18 Si1 Si4 Si3 -77.72(13) . .
N2 Si2 Si4 C19 166.00(16) . .
C27 Si2 Si4 C19 -71.65(18) . .
C28 Si2 Si4 C19 47.71(18) . .
N2 Si2 Si4 Si1 36.50(10) . .
C27 Si2 Si4 Si1 158.86(12) . .
C28 Si2 Si4 Si1 -81.78(13) . .
N2 Si2 Si4 Si3 -67.76(10) . .
C27 Si2 Si4 Si3 54.59(13) . .
C28 Si2 Si4 Si3 173.95(12) . .
N3 Si3 Si4 C19 157.49(16) . .
C38 Si3 Si4 C19 -78.84(18) . .
C37 Si3 Si4 C19 40.11(19) . .
N3 Si3 Si4 Si1 -75.55(10) . .
C38 Si3 Si4 Si1 48.12(13) . .
C37 Si3 Si4 Si1 167.07(13) . .
N3 Si3 Si4 Si2 31.55(10) . .
C38 Si3 Si4 Si2 155.22(12) . .
C37 Si3 Si4 Si2 -85.84(13) . .
C30 N3 Sn N2 93.8(2) . .
Si3 N3 Sn N2 -73.15(16) . .
C30 N3 Sn N1 -168.6(2) . .
Si3 N3 Sn N1 24.51(17) . .
C30 N3 Sn Rh -42.2(3) . .
Si3 N3 Sn Rh 150.85(10) . .
C20 N2 Sn N3 -147.4(2) . .
Si2 N2 Sn N3 25.12(18) . .
C20 N2 Sn N1 114.2(2) . .
Si2 N2 Sn N1 -73.35(17) . .
C20 N2 Sn Rh -3.0(2) . .
Si2 N2 Sn Rh 169.52(12) . .
C10 N1 Sn N3 105.3(2) . .
Si1 N1 Sn N3 -72.36(17) . .
C10 N1 Sn N2 -153.8(2) . .
Si1 N1 Sn N2 28.55(17) . .
C10 N1 Sn Rh -33.7(2) . .
Si1 N1 Sn Rh 148.65(13) . .
P Rh Sn N3 14.72(9) . .
C4 Rh Sn N3 -159.73(13) . .
C1 Rh Sn N3 -170.7(4) . .
C2 Rh Sn N3 -114.74(16) . .
C3 Rh Sn N3 -127.70(13) . .
C5 Rh Sn N3 166.74(13) . .
C6 Rh Sn N3 150.13(15) . .
P Rh Sn N2 -116.19(8) . .
C4 Rh Sn N2 69.36(12) . .
C1 Rh Sn N2 58.4(4) . .
C2 Rh Sn N2 114.35(15) . .
C3 Rh Sn N2 101.39(12) . .
C5 Rh Sn N2 35.83(12) . .
C6 Rh Sn N2 19.22(14) . .
P Rh Sn N1 135.62(8) . .
C4 Rh Sn N1 -38.83(12) . .
C1 Rh Sn N1 -49.8(4) . .
C2 Rh Sn N1 6.16(15) . .
C3 Rh Sn N1 -6.80(12) . .
C5 Rh Sn N1 -72.37(12) . .
C6 Rh Sn N1 -88.97(14) . .
